data_4506938
loop_
_publ_author_name
'Tripuramallu, Bharat Kumar'
'Mukherjee, Sandip'
'Das, Samar K.'

_publ_section_title
;
 Mechanistic Aspects for the Formation of Copper Dimer Bridged by
 Phosphonic Acid and Extending Its Dimensionality by Organic and Inorganic
 Linkers: Synthesis, Structural Characterization, Magnetic Properties, and
 Theoretical Studies
;
_journal_issue 11
_journal_name_full 'Crystal Growth &amp; Design'
_journal_page_first 5579
_journal_paper_doi 10.1021/cg3011162
_journal_volume 12
_journal_year 2012
_chemical_formula_moiety 'C44 H60 Cu2 N4 O24 P6'
_chemical_formula_sum 'C44 H60 Cu2 N4 O24 P6'
_chemical_formula_weight 1341.86
_chemical_name_systematic
;
 ?
;
_space_group_IT_number 2
_symmetry_cell_setting triclinic
_symmetry_space_group_name_Hall '-P 1'
_symmetry_space_group_name_H-M 'P -1'
_atom_sites_solution_hydrogens geom
_atom_sites_solution_primary direct
_atom_sites_solution_secondary difmap
_audit_creation_method SHELXL-97
_cell_angle_alpha 86.158(10)
_cell_angle_beta 79.073(10)
_cell_angle_gamma 81.553(10)
_cell_formula_units_Z 1
_cell_length_a 7.506(4)
_cell_length_b 11.972(7)
_cell_length_c 15.631(9)
_cell_measurement_reflns_used 2329
_cell_measurement_temperature 298(2)
_cell_measurement_theta_max 22.50
_cell_measurement_theta_min 2.22
_cell_volume 1363.1(13)
_computing_cell_refinement 'Bruker SMART'
_computing_data_collection 'Bruker SMART'
_computing_data_reduction 'Bruker SAINT'
_computing_molecular_graphics 'Bruker SHELXTL'
_computing_publication_material 'Bruker SHELXTL'
_computing_structure_refinement 'SHELXL-97 (Sheldrick, 1997)'
_computing_structure_solution 'SHELXS-97 (Sheldrick, 1990)'
_diffrn_ambient_temperature 298(2)
_diffrn_measured_fraction_theta_full 0.991
_diffrn_measured_fraction_theta_max 0.991
_diffrn_measurement_device_type 'CCD area detector'
_diffrn_measurement_method 'phi and omega scans'
_diffrn_radiation_monochromator graphite
_diffrn_radiation_source 'fine-focus sealed tube'
_diffrn_radiation_type MoK\a
_diffrn_radiation_wavelength 0.71073
_diffrn_reflns_av_R_equivalents 0.0482
_diffrn_reflns_av_sigmaI/netI 0.0599
_diffrn_reflns_limit_h_max 8
_diffrn_reflns_limit_h_min -8
_diffrn_reflns_limit_k_max 14
_diffrn_reflns_limit_k_min -14
_diffrn_reflns_limit_l_max 18
_diffrn_reflns_limit_l_min -18
_diffrn_reflns_number 13264
_diffrn_reflns_theta_full 25.15
_diffrn_reflns_theta_max 25.15
_diffrn_reflns_theta_min 1.72
_exptl_absorpt_coefficient_mu 1.043
_exptl_absorpt_correction_T_max 0.9212
_exptl_absorpt_correction_T_min 0.8185
_exptl_absorpt_correction_type empirical
_exptl_absorpt_process_details 'Bruker SAINT'
_exptl_crystal_colour Blue
_exptl_crystal_density_diffrn 1.635
_exptl_crystal_density_method 'not measured'
_exptl_crystal_description Needle
_exptl_crystal_F_000 692
_exptl_crystal_size_max 0.20
_exptl_crystal_size_mid 0.12
_exptl_crystal_size_min 0.08
_refine_diff_density_max 0.567
_refine_diff_density_min -0.409
_refine_diff_density_rms 0.081
_refine_ls_extinction_method none
_refine_ls_goodness_of_fit_ref 1.052
_refine_ls_hydrogen_treatment mixed
_refine_ls_matrix_type full
_refine_ls_number_parameters 388
_refine_ls_number_reflns 4823
_refine_ls_number_restraints 0
_refine_ls_restrained_S_all 1.052
_refine_ls_R_factor_all 0.0701
_refine_ls_R_factor_gt 0.0533
_refine_ls_shift/su_max 0.001
_refine_ls_shift/su_mean 0.000
_refine_ls_structure_factor_coef Fsqd
_refine_ls_weighting_details 'calc w=1/[\s^2^(Fo^2^)+(0.0612P)^2^+0.2883P] where P=(Fo^2^+2Fc^2^)/3'
_refine_ls_weighting_scheme calc
_refine_ls_wR_factor_gt 0.1170
_refine_ls_wR_factor_ref 0.1252
_reflns_number_gt 3853
_reflns_number_total 4823
_reflns_threshold_expression >2sigma(I)
_cod_data_source_file cg3011162_si_002.cif
_cod_data_source_block compound-1
_cod_original_sg_symbol_H-M P-1
_cod_database_code 4506938

loop_
_symmetry_equiv_pos_as_xyz
'x, y, z'
'-x, -y, -z'

loop_
_atom_site_label
_atom_site_type_symbol
_atom_site_fract_x
_atom_site_fract_y
_atom_site_fract_z
_atom_site_U_iso_or_equiv
_atom_site_adp_type
_atom_site_occupancy
_atom_site_symmetry_multiplicity
_atom_site_calc_flag
_atom_site_refinement_flags
Cu1 Cu 0.21604(6) 0.57338(4) 0.11063(3) 0.02627(17) Uani 1 1 d .
P2 P 0.36887(15) 1.08141(9) 0.30566(7) 0.0319(3) Uani 1 1 d .
O4 O 0.3106(3) 0.5888(2) -0.01429(16) 0.0266(6) Uani 1 1 d .
O2 O 0.3982(3) 0.4454(2) 0.12836(16) 0.0287(6) Uani 1 1 d .
N1 N 0.1338(4) 0.5858(3) 0.2389(2) 0.0299(8) Uani 1 1 d .
N2 N 0.0510(4) 0.7207(3) 0.1115(2) 0.0268(7) Uani 1 1 d .
C17 C 0.3417(5) 0.8929(3) 0.2177(3) 0.0314(10) Uani 1 1 d .
C10 C 0.0118(6) 0.7834(3) 0.0414(3) 0.0349(10) Uani 1 1 d .
H10 H 0.0618 0.7573 -0.0139 0.042 Uiso 1 1 calc R
C13 C 0.5112(6) 0.7187(3) 0.1610(3) 0.0357(10) Uani 1 1 d .
H13 H 0.5684 0.6461 0.1716 0.043 Uiso 1 1 calc R
O1 O -0.0113(6) 0.4646(4) 0.1037(4) 0.0552(12) Uani 1 1 d .
C5 C 0.0315(5) 0.6847(4) 0.2639(3) 0.0303(9) Uani 1 1 d .
C15 C 0.4220(6) 0.8676(3) 0.0634(3) 0.0341(10) Uani 1 1 d .
H15 H 0.4189 0.8971 0.0071 0.041 Uiso 1 1 calc R
C16 C 0.3396(6) 0.9321(4) 0.1329(3) 0.0356(10) Uani 1 1 d .
H16 H 0.2808 1.0043 0.1225 0.043 Uiso 1 1 calc R
C14 C 0.4287(6) 0.7849(3) 0.2306(3) 0.0337(10) Uani 1 1 d .
H14 H 0.4319 0.7563 0.2872 0.040 Uiso 1 1 calc R
C11 C 0.6093(5) 0.6891(3) -0.0001(3) 0.0325(10) Uani 1 1 d .
H11A H 0.6838 0.6250 0.0228 0.039 Uiso 1 1 calc R
H11B H 0.6925 0.7345 -0.0371 0.039 Uiso 1 1 calc R
C6 C -0.0205(5) 0.7595(3) 0.1913(3) 0.0308(10) Uani 1 1 d .
C12 C 0.5103(5) 0.7585(3) 0.0755(3) 0.0298(9) Uani 1 1 d .
C4 C -0.0147(6) 0.7104(4) 0.3507(3) 0.0471(12) Uani 1 1 d .
H4 H -0.0837 0.7792 0.3670 0.057 Uiso 1 1 calc R
C1 C 0.1833(6) 0.5107(4) 0.3007(3) 0.0453(12) Uani 1 1 d .
H1 H 0.2497 0.4413 0.2841 0.054 Uiso 1 1 calc R
C8 C -0.1698(6) 0.9248(4) 0.1300(4) 0.0472(13) Uani 1 1 d .
H8 H -0.2437 0.9944 0.1362 0.057 Uiso 1 1 calc R
C9 C -0.0997(6) 0.8847(4) 0.0490(3) 0.0432(12) Uani 1 1 d .
H9 H -0.1275 0.9259 -0.0005 0.052 Uiso 1 1 calc R
C7 C -0.1300(6) 0.8613(4) 0.2022(3) 0.0411(11) Uani 1 1 d .
H7 H -0.1768 0.8873 0.2579 0.049 Uiso 1 1 calc R
C18 C 0.2496(6) 0.9652(3) 0.2938(3) 0.0336(10) Uani 1 1 d .
H18A H 0.2408 0.9182 0.3470 0.040 Uiso 1 1 calc R
H18B H 0.1260 0.9948 0.2860 0.040 Uiso 1 1 calc R
C2 C 0.1388(7) 0.5334(5) 0.3876(3) 0.0567(14) Uani 1 1 d .
H2 H 0.1752 0.4799 0.4291 0.068 Uiso 1 1 calc R
C3 C 0.0414(7) 0.6343(5) 0.4128(3) 0.0572(15) Uani 1 1 d .
H3 H 0.0132 0.6514 0.4715 0.069 Uiso 1 1 calc R
P3 P 0.20351(16) 0.77901(10) 0.60833(8) 0.0413(3) Uani 1 1 d .
O9 O 0.1794(4) 0.8624(3) 0.6829(2) 0.0489(9) Uani 1 1 d .
O10 O 0.0302(4) 0.7321(3) 0.6112(2) 0.0492(8) Uani 1 1 d .
O8 O 0.2605(6) 0.8394(3) 0.5188(2) 0.0639(11) Uani 1 1 d .
C20 C 0.4443(6) 0.5844(4) 0.5602(3) 0.0399(11) Uani 1 1 d .
C19 C 0.3889(6) 0.6745(4) 0.6263(3) 0.0473(12) Uani 1 1 d .
H19A H 0.4944 0.7121 0.6274 0.057 Uiso 1 1 calc R
H19B H 0.3560 0.6383 0.6833 0.057 Uiso 1 1 calc R
C21 C 0.3936(6) 0.4784(4) 0.5792(3) 0.0467(12) Uani 1 1 d .
H21 H 0.3211 0.4633 0.6328 0.056 Uiso 1 1 calc R
C22 C 0.5510(6) 0.6052(4) 0.4799(3) 0.0485(13) Uani 1 1 d .
H22 H 0.5857 0.6766 0.4658 0.058 Uiso 1 1 calc R
O11 O 0.0480(6) 0.2374(4) 0.1632(3) 0.0661(12) Uani 1 1 d .
O5 O 0.5572(4) 1.0333(2) 0.32304(19) 0.0397(7) Uani 1 1 d .
O6 O 0.2625(5) 1.1371(3) 0.3924(2) 0.0428(8) Uani 1 1 d .
O7 O 0.3655(4) 1.1638(2) 0.22948(19) 0.0427(8) Uani 1 1 d .
P1 P 0.47447(14) 0.63558(8) -0.06808(7) 0.0252(3) Uani 1 1 d .
O3 O 0.3932(4) 0.7377(3) -0.1226(2) 0.0373(8) Uani 1 1 d .
H3A H 0.457(6) 0.771(4) -0.152(3) 0.040(16) Uiso 1 1 d .
H9A H 0.298(9) 0.897(5) 0.674(4) 0.10(2) Uiso 1 1 d .
H6A H 0.168(8) 1.184(5) 0.386(4) 0.09(2) Uiso 1 1 d .
O12 O 0.5904(5) 0.8796(3) 0.4558(2) 0.0583(10) Uiso 1 1 d .
H11C H -0.030(7) 0.218(4) 0.197(3) 0.046(16) Uiso 1 1 d .
H12A H 0.685(10) 0.915(6) 0.475(4) 0.13(3) Uiso 1 1 d .
H1A H -0.061(7) 0.460(5) 0.080(3) 0.031(19) Uiso 1 1 d .
H2A H 0.001(9) 0.409(6) 0.127(4) 0.09(3) Uiso 1 1 d .
H8A H 0.373(12) 0.851(7) 0.501(6) 0.16(4) Uiso 1 1 d .

loop_
_atom_site_aniso_label
_atom_site_aniso_U_11
_atom_site_aniso_U_22
_atom_site_aniso_U_33
_atom_site_aniso_U_23
_atom_site_aniso_U_13
_atom_site_aniso_U_12
Cu1 0.0270(3) 0.0281(3) 0.0210(3) -0.0019(2) -0.0011(2) 0.0015(2)
P2 0.0322(6) 0.0306(6) 0.0326(6) -0.0034(5) -0.0047(5) -0.0040(5)
O4 0.0290(15) 0.0297(15) 0.0205(14) -0.0026(11) -0.0033(12) -0.0031(12)
O2 0.0301(15) 0.0292(15) 0.0231(15) 0.0006(12) -0.0031(12) 0.0054(12)
N1 0.0271(18) 0.036(2) 0.0242(18) -0.0032(16) -0.0014(15) -0.0014(15)
N2 0.0218(17) 0.0268(18) 0.0307(19) -0.0014(15) -0.0026(14) -0.0018(14)
C17 0.026(2) 0.032(2) 0.038(3) -0.0073(19) -0.0020(18) -0.0127(18)
C10 0.030(2) 0.035(2) 0.040(3) -0.001(2) -0.008(2) -0.0039(19)
C13 0.038(3) 0.027(2) 0.044(3) -0.003(2) -0.011(2) -0.0065(19)
O1 0.051(3) 0.052(3) 0.072(3) 0.012(2) -0.034(2) -0.017(2)
C5 0.022(2) 0.041(2) 0.028(2) -0.0080(19) 0.0020(17) -0.0113(18)
C15 0.040(3) 0.034(2) 0.029(2) -0.0027(19) -0.008(2) -0.007(2)
C16 0.040(3) 0.031(2) 0.038(3) -0.008(2) -0.012(2) -0.0040(19)
C14 0.036(2) 0.036(2) 0.031(2) 0.003(2) -0.0084(19) -0.012(2)
C11 0.027(2) 0.031(2) 0.041(3) -0.0080(19) -0.0076(19) -0.0037(18)
C6 0.023(2) 0.032(2) 0.037(2) -0.0110(19) -0.0011(18) -0.0023(18)
C12 0.026(2) 0.031(2) 0.034(2) -0.0103(19) -0.0033(18) -0.0095(18)
C4 0.040(3) 0.057(3) 0.042(3) -0.018(3) 0.007(2) -0.013(2)
C1 0.038(3) 0.064(3) 0.030(3) 0.006(2) -0.005(2) 0.003(2)
C8 0.031(3) 0.030(3) 0.080(4) -0.012(3) -0.013(3) 0.004(2)
C9 0.036(3) 0.036(3) 0.061(3) 0.011(2) -0.021(2) -0.005(2)
C7 0.032(2) 0.039(3) 0.051(3) -0.015(2) 0.000(2) -0.001(2)
C18 0.031(2) 0.036(2) 0.034(2) -0.0023(19) -0.0021(19) -0.0069(19)
C2 0.045(3) 0.091(4) 0.030(3) 0.007(3) -0.005(2) -0.004(3)
C3 0.052(3) 0.092(4) 0.029(3) -0.011(3) 0.001(2) -0.022(3)
P3 0.0340(7) 0.0422(7) 0.0460(8) -0.0115(6) -0.0061(6) 0.0030(5)
O9 0.0373(19) 0.048(2) 0.061(2) -0.0186(17) -0.0022(16) -0.0067(16)
O10 0.0353(18) 0.051(2) 0.061(2) -0.0188(17) -0.0083(16) 0.0021(15)
O8 0.059(3) 0.075(3) 0.052(2) 0.007(2) -0.007(2) 0.004(2)
C20 0.026(2) 0.043(3) 0.050(3) -0.012(2) -0.010(2) 0.006(2)
C19 0.039(3) 0.047(3) 0.056(3) -0.017(2) -0.012(2) 0.006(2)
C21 0.036(3) 0.045(3) 0.055(3) -0.003(2) -0.005(2) 0.003(2)
C22 0.043(3) 0.031(3) 0.070(4) -0.007(2) -0.007(3) -0.001(2)
O11 0.056(3) 0.081(3) 0.057(3) 0.022(2) -0.003(2) -0.018(2)
O5 0.0329(17) 0.0372(17) 0.0478(19) -0.0025(15) -0.0071(14) -0.0006(14)
O6 0.0400(19) 0.047(2) 0.0402(19) -0.0122(15) -0.0068(15) 0.0040(16)
O7 0.0435(18) 0.0414(18) 0.0432(19) 0.0093(15) -0.0073(15) -0.0116(15)
P1 0.0251(5) 0.0242(5) 0.0242(6) -0.0009(4) -0.0016(4) -0.0005(4)
O3 0.0335(18) 0.0315(17) 0.0405(19) 0.0120(15) 0.0011(15) -0.0001(14)

loop_
_atom_type_symbol
_atom_type_description
_atom_type_scat_dispersion_real
_atom_type_scat_dispersion_imag
_atom_type_scat_source
C C 0.0033 0.0016 'International Tables Vol C Tables 4.2.6.8 and 6.1.1.4'
H H 0.0000 0.0000 'International Tables Vol C Tables 4.2.6.8 and 6.1.1.4'
N N 0.0061 0.0033 'International Tables Vol C Tables 4.2.6.8 and 6.1.1.4'
O O 0.0106 0.0060 'International Tables Vol C Tables 4.2.6.8 and 6.1.1.4'
P P 0.1023 0.0942 'International Tables Vol C Tables 4.2.6.8 and 6.1.1.4'
Cu Cu 0.3201 1.2651 'International Tables Vol C Tables 4.2.6.8 and 6.1.1.4'

loop_
_geom_angle_atom_site_label_1
_geom_angle_atom_site_label_2
_geom_angle_atom_site_label_3
_geom_angle
_geom_angle_site_symmetry_1
O2 Cu1 O4 93.65(11) .
O2 Cu1 N1 90.94(12) .
O4 Cu1 N1 169.32(12) .
O2 Cu1 N2 167.55(12) .
O4 Cu1 N2 92.93(12) .
N1 Cu1 N2 80.87(13) .
O2 Cu1 O1 94.78(16) .
O4 Cu1 O1 98.08(15) .
N1 Cu1 O1 91.13(16) .
N2 Cu1 O1 94.75(16) .
O7 P2 O5 115.57(18) .
O7 P2 O6 111.03(19) .
O5 P2 O6 106.02(18) .
O7 P2 C18 110.72(19) .
O5 P2 C18 108.02(19) .
O6 P2 C18 104.85(19) .
P1 O4 Cu1 134.25(16) .
P1 O2 Cu1 133.57(16) 2_665
C1 N1 C5 118.6(4) .
C1 N1 Cu1 126.2(3) .
C5 N1 Cu1 114.9(3) .
C10 N2 C6 118.8(4) .
C10 N2 Cu1 126.3(3) .
C6 N2 Cu1 114.8(3) .
C16 C17 C14 117.6(4) .
C16 C17 C18 121.1(4) .
C14 C17 C18 121.3(4) .
N2 C10 C9 121.8(4) .
N2 C10 H10 119.1 .
C9 C10 H10 119.1 .
C14 C13 C12 121.2(4) .
C14 C13 H13 119.4 .
C12 C13 H13 119.4 .
Cu1 O1 H1A 138(6) .
Cu1 O1 H2A 113(5) .
H1A O1 H2A 105(7) .
N1 C5 C4 120.9(4) .
N1 C5 C6 114.2(3) .
C4 C5 C6 124.9(4) .
C16 C15 C12 121.3(4) .
C16 C15 H15 119.3 .
C12 C15 H15 119.3 .
C15 C16 C17 121.8(4) .
C15 C16 H16 119.1 .
C17 C16 H16 119.1 .
C17 C14 C13 121.2(4) .
C17 C14 H14 119.4 .
C13 C14 H14 119.4 .
C12 C11 P1 118.1(3) .
C12 C11 H11A 107.8 .
P1 C11 H11A 107.8 .
C12 C11 H11B 107.8 .
P1 C11 H11B 107.8 .
H11A C11 H11B 107.1 .
N2 C6 C7 121.6(4) .
N2 C6 C5 114.6(3) .
C7 C6 C5 123.8(4) .
C13 C12 C15 116.9(4) .
C13 C12 C11 121.1(4) .
C15 C12 C11 121.8(4) .
C3 C4 C5 119.8(5) .
C3 C4 H4 120.1 .
C5 C4 H4 120.1 .
N1 C1 C2 121.9(5) .
N1 C1 H1 119.1 .
C2 C1 H1 119.1 .
C9 C8 C7 119.3(4) .
C9 C8 H8 120.4 .
C7 C8 H8 120.4 .
C8 C9 C10 119.4(4) .
C8 C9 H9 120.3 .
C10 C9 H9 120.3 .
C6 C7 C8 119.2(4) .
C6 C7 H7 120.4 .
C8 C7 H7 120.4 .
C17 C18 P2 113.3(3) .
C17 C18 H18A 108.9 .
P2 C18 H18A 108.9 .
C17 C18 H18B 108.9 .
P2 C18 H18B 108.9 .
H18A C18 H18B 107.7 .
C3 C2 C1 119.7(5) .
C3 C2 H2 120.1 .
C1 C2 H2 120.1 .
C2 C3 C4 119.0(5) .
C2 C3 H3 120.5 .
C4 C3 H3 120.5 .
O10 P3 O8 110.3(2) .
O10 P3 O9 109.78(19) .
O8 P3 O9 110.4(2) .
O10 P3 C19 113.3(2) .
O8 P3 C19 107.9(2) .
O9 P3 C19 105.1(2) .
P3 O9 H9A 106(3) .
P3 O8 H8A 121(6) .
C21 C20 C22 118.6(4) .
C21 C20 C19 120.6(5) .
C22 C20 C19 120.8(4) .
C20 C19 P3 115.6(3) .
C20 C19 H19A 108.4 .
P3 C19 H19A 108.4 .
C20 C19 H19B 108.4 .
P3 C19 H19B 108.4 .
H19A C19 H19B 107.4 .
C22 C21 C20 120.7(5) 2_666
C22 C21 H21 119.6 2_666
C20 C21 H21 119.6 .
C21 C22 C20 120.7(4) 2_666
C21 C22 H22 119.7 2_666
C20 C22 H22 119.7 .
P2 O6 H6A 114(4) .
O2 P1 O4 115.53(15) 2_665
O2 P1 O3 109.32(17) 2_665
O4 P1 O3 105.24(17) .
O2 P1 C11 107.33(17) 2_665
O4 P1 C11 111.52(18) .
O3 P1 C11 107.6(2) .
P1 O3 H3A 119(4) .

loop_
_geom_bond_atom_site_label_1
_geom_bond_atom_site_label_2
_geom_bond_distance
_geom_bond_site_symmetry_2
Cu1 O2 1.941(3) .
Cu1 O4 1.953(3) .
Cu1 N1 1.992(3) .
Cu1 N2 2.000(3) .
Cu1 O1 2.315(4) .
P2 O7 1.496(3) .
P2 O5 1.513(3) .
P2 O6 1.573(3) .
P2 C18 1.798(4) .
O4 P1 1.510(3) .
O2 P1 1.500(3) 2_665
N1 C1 1.341(5) .
N1 C5 1.351(5) .
N2 C10 1.341(5) .
N2 C6 1.345(5) .
C17 C16 1.378(6) .
C17 C14 1.380(6) .
C17 C18 1.515(5) .
C10 C9 1.367(6) .
C10 H10 0.9300 .
C13 C14 1.383(6) .
C13 C12 1.390(6) .
C13 H13 0.9300 .
O1 H1A 0.58(5) .
O1 H2A 0.74(7) .
C5 C4 1.379(6) .
C5 C6 1.473(6) .
C15 C16 1.369(6) .
C15 C12 1.392(6) .
C15 H15 0.9300 .
C16 H16 0.9300 .
C14 H14 0.9300 .
C11 C12 1.502(5) .
C11 P1 1.804(4) .
C11 H11A 0.9700 .
C11 H11B 0.9700 .
C6 C7 1.369(6) .
C4 C3 1.369(7) .
C4 H4 0.9300 .
C1 C2 1.372(6) .
C1 H1 0.9300 .
C8 C9 1.365(7) .
C8 C7 1.374(7) .
C8 H8 0.9300 .
C9 H9 0.9300 .
C7 H7 0.9300 .
C18 H18A 0.9700 .
C18 H18B 0.9700 .
C2 C3 1.358(7) .
C2 H2 0.9300 .
C3 H3 0.9300 .
P3 O10 1.483(3) .
P3 O8 1.546(4) .
P3 O9 1.552(3) .
P3 C19 1.780(5) .
O9 H9A 1.02(7) .
O8 H8A 0.86(9) .
C20 C21 1.375(6) .
C20 C22 1.384(7) .
C20 C19 1.503(6) .
C19 H19A 0.9700 .
C19 H19B 0.9700 .
C21 C22 1.373(6) 2_666
C21 H21 0.9300 .
C22 C21 1.373(6) 2_666
C22 H22 0.9300 .
O11 H11C 0.76(5) .
O6 H6A 0.85(6) .
P1 O2 1.500(3) 2_665
P1 O3 1.559(3) .
O3 H3A 0.74(4) .
O12 H12A 0.98(7) .

loop_
_geom_hbond_atom_site_label_D
_geom_hbond_atom_site_label_H
_geom_hbond_atom_site_label_A
_geom_hbond_distance_DH
_geom_hbond_distance_HA
_geom_hbond_distance_DA
_geom_hbond_angle_DHA
_geom_hbond_site_symmetry_A
O11 H11C O9 0.76(5) 2.23(5) 2.964(5) 161(5) 2_566
O9 H9A O5 1.02(7) 1.47(7) 2.474(4) 166(6) 2_676
O6 H6A O10 0.85(6) 1.66(6) 2.511(5) 171(6) 2_576
O1 H1A O4 0.58(5) 2.46(5) 3.024(6) 165(7) 2_565
O3 H3A O7 0.74(4) 1.85(5) 2.584(4) 172(5) 2_675
